data_4347515
loop_
_publ_author_name
'Magott, Micha\/l'
'Tomkowiak, Hanna'
'Katrusiak, Andrzej'
'Nitek, Wojciech'
'Sieklucka, Barbara'
'Pinkowicz, Dawid'

_publ_section_title
;
 Two Cyanide-Bridged Mn(II)-Nb(IV) Coordination Chain Ferrimagnets
 Promoted by Interchain Ferromagnetic Interactions.
;
_journal_issue 11
_journal_name_full 'Inorganic chemistry'
_journal_page_first 5281
_journal_page_last 5286
_journal_paper_doi 10.1021/acs.inorgchem.6b00269
_journal_volume 55
_journal_year 2016
_chemical_formula_sum 'C28 H23 Mn2 N12 Nb O9'
_chemical_formula_weight 874.37
_space_group_IT_number 14
_space_group_name_Hall '-P 2ybc'
_space_group_name_H-M_alt 'P 1 21/c 1'
_symmetry_cell_setting monoclinic
_symmetry_space_group_name_H-M 'P 1 21/c 1'
_atom_sites_solution_hydrogens riding
_atom_sites_solution_primary direct
_atom_sites_solution_secondary difmap
_audit_creation_method SHELXL-97
_cell_angle_alpha 90.00
_cell_angle_beta 109.700(14)
_cell_angle_gamma 90.00
_cell_formula_units_Z 4
_cell_length_a 10.530(5)
_cell_length_b 16.296(5)
_cell_length_c 23.221(5)
_cell_measurement_temperature 293(2)
_cell_volume 3751(2)
_computing_structure_refinement 'SHELXL-97 (Sheldrick, 1997)'
_diffrn_ambient_temperature 293(2)
_diffrn_measured_fraction_theta_full 0.995
_diffrn_measured_fraction_theta_max 0.995
_diffrn_measurement_device_type CCD
_diffrn_radiation_monochromator graphite
_diffrn_radiation_source 'fine-focus sealed tube'
_diffrn_radiation_type MoK\a
_diffrn_radiation_wavelength 0.71069
_diffrn_reflns_av_R_equivalents 0.1106
_diffrn_reflns_av_sigmaI/netI 0.1076
_diffrn_reflns_limit_h_max 13
_diffrn_reflns_limit_h_min -13
_diffrn_reflns_limit_k_max 21
_diffrn_reflns_limit_k_min -19
_diffrn_reflns_limit_l_max 30
_diffrn_reflns_limit_l_min -27
_diffrn_reflns_number 27976
_diffrn_reflns_theta_full 27.52
_diffrn_reflns_theta_max 27.52
_diffrn_reflns_theta_min 2.50
_exptl_absorpt_coefficient_mu 1.027
_exptl_absorpt_correction_T_max 1.000
_exptl_absorpt_correction_T_min 0.911
_exptl_absorpt_correction_type multi-scan
_exptl_absorpt_process_details SADABS
_exptl_crystal_colour yellow
_exptl_crystal_density_diffrn 1.548
_exptl_crystal_density_method 'not measured'
_exptl_crystal_description plate
_exptl_crystal_F_000 1752
_exptl_crystal_size_max 0.12
_exptl_crystal_size_mid 0.10
_exptl_crystal_size_min 0.04
_refine_diff_density_max 1.293
_refine_diff_density_min -0.627
_refine_diff_density_rms 0.105
_refine_ls_extinction_method none
_refine_ls_goodness_of_fit_ref 0.972
_refine_ls_hydrogen_treatment mixed
_refine_ls_matrix_type full
_refine_ls_number_parameters 473
_refine_ls_number_reflns 8601
_refine_ls_number_restraints 7
_refine_ls_restrained_S_all 0.971
_refine_ls_R_factor_all 0.1286
_refine_ls_R_factor_gt 0.0537
_refine_ls_shift/su_max 0.008
_refine_ls_shift/su_mean 0.001
_refine_ls_structure_factor_coef Fsqd
_refine_ls_weighting_details 'calc w=1/[\s^2^(Fo^2^)+(0.0657P)^2^+0.0000P] where P=(Fo^2^+2Fc^2^)/3'
_refine_ls_weighting_scheme calc
_refine_ls_wR_factor_gt 0.1182
_refine_ls_wR_factor_ref 0.1470
_reflns_number_gt 4670
_reflns_number_total 8601
_reflns_threshold_expression >2sigma(I)
_cod_data_source_file ic6b00269_si_002.cif
_cod_data_source_block dp027a
_cod_original_sg_symbol_H-M P21/c
_cod_database_code 4347515

loop_
_symmetry_equiv_pos_as_xyz
'x, y, z'
'-x, y+1/2, -z+1/2'
'-x, -y, -z'
'x, -y-1/2, z-1/2'

loop_
_atom_site_label
_atom_site_type_symbol
_atom_site_fract_x
_atom_site_fract_y
_atom_site_fract_z
_atom_site_U_iso_or_equiv
_atom_site_adp_type
_atom_site_occupancy
_atom_site_symmetry_multiplicity
_atom_site_calc_flag
_atom_site_refinement_flags
Nb Nb 0.39033(4) -0.12443(3) -0.278048(18) 0.02636(13) Uani 1 1 d .
Mn1 Mn 0.30127(7) -0.38704(5) -0.15825(3) 0.02910(19) Uani 1 1 d .
Mn2 Mn 0.70166(7) -0.35496(5) -0.34725(3) 0.0302(2) Uani 1 1 d .
O11 O 0.1465(3) -0.3787(2) -0.25384(15) 0.0427(9) Uani 1 1 d D
H11A H 0.1805 -0.3530 -0.2816 0.064 Uiso 1 1 d RD
H11B H 0.1573 -0.4353 -0.2589 0.064 Uiso 1 1 d RD
O12 O 0.1443(4) -0.4728(2) -0.14740(16) 0.0514(10) Uani 1 1 d .
H12A H 0.1057 -0.4664 -0.1165 0.077 Uiso 1 1 d R
H12B H 0.0798 -0.5013 -0.1788 0.077 Uiso 1 1 d R
O21 O 0.8719(4) -0.3232(3) -0.26430(18) 0.0602(12) Uani 1 1 d D
O22 O 0.8437(4) -0.4490(2) -0.36327(17) 0.0503(10) Uani 1 1 d D
H22A H 0.8712 -0.4938 -0.3362 0.075 Uiso 1 1 d RD
H22B H 0.9031 -0.4546 -0.3862 0.075 Uiso 1 1 d RD
N1 N 0.6905(5) -0.1191(3) -0.1620(2) 0.0575(14) Uani 1 1 d .
N2 N 0.5933(4) -0.2546(3) -0.32159(19) 0.0393(11) Uani 1 1 d .
N3 N 0.2033(5) -0.2852(3) -0.3566(2) 0.0468(12) Uani 1 1 d .
N4 N 0.4001(5) -0.2829(3) -0.1836(2) 0.0487(12) Uani 1 1 d .
N5 N 0.2044(5) -0.0407(4) -0.4146(3) 0.0713(18) Uani 1 1 d .
N6 N 0.0762(6) -0.1058(4) -0.2673(3) 0.086(2) Uani 1 1 d .
N7 N 0.5902(4) 0.0138(3) -0.31632(18) 0.0371(10) Uani 1 1 d .
N8 N 0.3680(5) 0.0467(3) -0.1983(2) 0.0477(12) Uani 1 1 d .
N101 N 0.4402(4) -0.3893(2) -0.06148(17) 0.0308(10) Uani 1 1 d .
N107 N 0.2161(4) -0.2998(3) -0.10524(17) 0.0338(10) Uani 1 1 d .
N201 N 0.5508(4) -0.3746(3) -0.44153(18) 0.0343(9) Uani 1 1 d .
N207 N 0.7712(4) -0.2803(3) -0.41310(18) 0.0338(10) Uani 1 1 d .
C1 C 0.5906(5) -0.1199(3) -0.2003(2) 0.0382(12) Uani 1 1 d .
C2 C 0.5264(5) -0.2090(3) -0.3081(2) 0.0309(11) Uani 1 1 d .
C3 C 0.2648(5) -0.2300(3) -0.3327(2) 0.0348(12) Uani 1 1 d .
C4 C 0.3981(5) -0.2262(3) -0.2124(2) 0.0367(12) Uani 1 1 d .
C5 C 0.2694(6) -0.0682(4) -0.3685(3) 0.0445(14) Uani 1 1 d .
C6 C 0.1814(6) -0.1151(4) -0.2705(3) 0.0534(16) Uani 1 1 d .
C7 C 0.5242(5) -0.0338(3) -0.3038(2) 0.0297(11) Uani 1 1 d .
C8 C 0.3777(5) -0.0096(3) -0.2251(2) 0.0385(13) Uani 1 1 d .
C102 C 0.5591(5) -0.4283(3) -0.0425(2) 0.0372(12) Uani 1 1 d .
H102 H 0.5883 -0.4541 -0.0715 0.045 Uiso 1 1 calc R
C103 C 0.6403(6) -0.4318(3) 0.0179(3) 0.0458(14) Uani 1 1 d .
H103 H 0.7228 -0.4590 0.0295 0.055 Uiso 1 1 calc R
C104 C 0.5960(6) -0.3940(3) 0.0607(2) 0.0450(15) Uani 1 1 d .
H104 H 0.6470 -0.3966 0.1020 0.054 Uiso 1 1 calc R
C105 C 0.4767(6) -0.3529(3) 0.0416(2) 0.0414(14) Uani 1 1 d .
H105 H 0.4471 -0.3261 0.0701 0.050 Uiso 1 1 calc R
C106 C 0.3989(5) -0.3505(3) -0.0195(2) 0.0325(12) Uani 1 1 d .
C108 C 0.1098(6) -0.2515(4) -0.1296(3) 0.0475(14) Uani 1 1 d .
H108 H 0.0721 -0.2492 -0.1720 0.057 Uiso 1 1 calc R
C109 C 0.0526(6) -0.2049(4) -0.0955(3) 0.0579(17) Uani 1 1 d .
H109 H -0.0215 -0.1716 -0.1142 0.069 Uiso 1 1 calc R
C110 C 0.1078(6) -0.2088(4) -0.0331(3) 0.0547(16) Uani 1 1 d .
H110 H 0.0700 -0.1789 -0.0088 0.066 Uiso 1 1 calc R
C111 C 0.2183(6) -0.2566(4) -0.0068(3) 0.0462(14) Uani 1 1 d .
H111 H 0.2567 -0.2594 0.0356 0.055 Uiso 1 1 calc R
C112 C 0.2739(5) -0.3017(3) -0.0440(2) 0.0337(12) Uani 1 1 d .
C202 C 0.4394(5) -0.4198(3) -0.4521(3) 0.0426(13) Uani 1 1 d .
H202 H 0.4191 -0.4409 -0.4190 0.051 Uiso 1 1 calc R
C203 C 0.3527(6) -0.4363(4) -0.5110(3) 0.0550(16) Uani 1 1 d .
H203 H 0.2748 -0.4671 -0.5174 0.066 Uiso 1 1 calc R
C204 C 0.3848(6) -0.4061(4) -0.5593(3) 0.0532(16) Uani 1 1 d .
H204 H 0.3303 -0.4176 -0.5992 0.064 Uiso 1 1 calc R
C205 C 0.4985(6) -0.3586(4) -0.5484(2) 0.0473(15) Uani 1 1 d .
H205 H 0.5202 -0.3370 -0.5809 0.057 Uiso 1 1 calc R
C206 C 0.5800(5) -0.3431(3) -0.4892(2) 0.0340(12) Uani 1 1 d .
C208 C 0.8786(5) -0.2310(3) -0.3971(3) 0.0435(14) Uani 1 1 d .
H208 H 0.9253 -0.2233 -0.3557 0.052 Uiso 1 1 calc R
C209 C 0.9240(6) -0.1912(4) -0.4383(3) 0.0543(16) Uani 1 1 d .
H209 H 0.9985 -0.1567 -0.4254 0.065 Uiso 1 1 calc R
C210 C 0.8557(6) -0.2040(4) -0.4995(3) 0.0584(18) Uani 1 1 d .
H210 H 0.8856 -0.1790 -0.5286 0.070 Uiso 1 1 calc R
C211 C 0.7441(6) -0.2535(4) -0.5180(3) 0.0470(14) Uani 1 1 d .
H211 H 0.6968 -0.2616 -0.5593 0.056 Uiso 1 1 calc R
C212 C 0.7024(5) -0.2916(3) -0.4731(2) 0.0335(12) Uani 1 1 d .
O1 O 0.0177(4) -0.4104(3) -0.42495(17) 0.0507(10) Uani 1 1 d .
O2 O -0.0997(4) -0.0406(3) -0.2116(2) 0.0697(13) Uani 1 1 d .
O3 O 0.8530(5) -0.0454(3) -0.04961(18) 0.0680(13) Uani 1 1 d .
O4 O 0.0470(5) -0.4482(4) -0.0537(3) 0.1004(19) Uani 1 1 d .
O5 O 0.7524(6) -0.3249(4) -0.1723(2) 0.110(2) Uani 1 1 d .
H21A H 0.957(3) -0.346(3) -0.255(2) 0.034(14) Uiso 1 1 d D

loop_
_atom_site_aniso_label
_atom_site_aniso_U_11
_atom_site_aniso_U_22
_atom_site_aniso_U_33
_atom_site_aniso_U_23
_atom_site_aniso_U_13
_atom_site_aniso_U_12
Nb 0.0310(2) 0.0235(2) 0.0282(2) -0.00096(19) 0.01491(18) -0.0015(2)
Mn1 0.0354(4) 0.0273(5) 0.0263(4) 0.0001(3) 0.0126(3) 0.0031(3)
Mn2 0.0334(4) 0.0292(5) 0.0307(4) 0.0025(3) 0.0142(3) 0.0016(3)
O11 0.042(2) 0.046(2) 0.0375(19) 0.0044(17) 0.0096(16) 0.0000(19)
O12 0.063(3) 0.053(3) 0.042(2) -0.0069(18) 0.023(2) -0.023(2)
O21 0.037(2) 0.079(3) 0.054(3) -0.018(2) 0.001(2) 0.007(2)
O22 0.048(2) 0.043(2) 0.061(2) 0.0009(19) 0.020(2) 0.0156(19)
N1 0.049(3) 0.069(4) 0.044(3) 0.003(3) 0.002(3) -0.010(3)
N2 0.043(3) 0.038(3) 0.040(3) 0.003(2) 0.018(2) 0.009(2)
N3 0.045(3) 0.044(3) 0.044(3) -0.006(2) 0.006(2) -0.010(2)
N4 0.063(3) 0.044(3) 0.037(3) 0.006(2) 0.013(2) -0.013(3)
N5 0.044(3) 0.085(5) 0.078(4) 0.040(3) 0.012(3) -0.003(3)
N6 0.060(4) 0.088(5) 0.134(6) -0.016(4) 0.064(4) -0.010(3)
N7 0.042(3) 0.036(3) 0.034(2) 0.0010(19) 0.013(2) -0.010(2)
N8 0.054(3) 0.039(3) 0.058(3) -0.018(2) 0.029(3) -0.004(2)
N101 0.035(2) 0.027(2) 0.030(2) 0.0015(17) 0.0105(18) 0.0025(18)
N107 0.037(2) 0.036(3) 0.030(2) -0.0030(18) 0.0119(19) 0.005(2)
N201 0.036(2) 0.030(2) 0.036(2) -0.001(2) 0.0112(19) -0.006(2)
N207 0.033(2) 0.029(2) 0.042(3) 0.0010(19) 0.016(2) -0.0005(19)
C1 0.037(3) 0.037(3) 0.036(3) 0.004(2) 0.007(2) -0.004(3)
C2 0.035(3) 0.031(3) 0.026(2) 0.000(2) 0.009(2) 0.002(2)
C3 0.035(3) 0.035(3) 0.034(3) 0.005(2) 0.012(2) 0.005(2)
C4 0.048(3) 0.035(3) 0.030(3) -0.004(2) 0.016(2) -0.010(3)
C5 0.036(3) 0.050(4) 0.045(3) 0.014(3) 0.011(3) -0.005(3)
C6 0.054(4) 0.044(4) 0.075(4) -0.013(3) 0.040(3) -0.011(3)
C7 0.032(3) 0.026(3) 0.029(3) 0.001(2) 0.008(2) -0.003(2)
C8 0.038(3) 0.042(3) 0.040(3) -0.011(2) 0.018(3) -0.003(3)
C102 0.039(3) 0.033(3) 0.039(3) 0.001(2) 0.013(2) -0.005(2)
C103 0.043(3) 0.037(3) 0.050(3) 0.015(3) 0.006(3) -0.005(3)
C104 0.055(4) 0.044(4) 0.028(3) 0.007(2) 0.004(3) -0.014(3)
C105 0.054(4) 0.040(3) 0.028(3) 0.004(2) 0.011(3) -0.012(3)
C106 0.043(3) 0.029(3) 0.028(3) -0.001(2) 0.016(2) -0.007(2)
C108 0.048(4) 0.048(4) 0.042(3) -0.006(3) 0.010(3) 0.005(3)
C109 0.051(4) 0.055(4) 0.067(4) -0.011(3) 0.019(3) 0.013(3)
C110 0.053(4) 0.055(4) 0.067(4) -0.014(3) 0.036(3) 0.007(3)
C111 0.063(4) 0.043(4) 0.041(3) -0.008(3) 0.028(3) -0.004(3)
C112 0.047(3) 0.027(3) 0.033(3) -0.005(2) 0.021(2) -0.010(2)
C202 0.042(3) 0.038(3) 0.048(3) 0.002(3) 0.015(3) -0.005(3)
C203 0.046(4) 0.043(4) 0.068(4) -0.013(3) 0.008(3) -0.003(3)
C204 0.056(4) 0.049(4) 0.047(4) -0.007(3) 0.007(3) 0.006(3)
C205 0.056(4) 0.051(4) 0.034(3) -0.004(2) 0.015(3) 0.001(3)
C206 0.044(3) 0.029(3) 0.032(3) 0.002(2) 0.016(2) 0.005(2)
C208 0.031(3) 0.042(3) 0.057(4) 0.004(3) 0.014(3) -0.002(3)
C209 0.038(3) 0.050(4) 0.077(5) 0.020(3) 0.023(3) -0.003(3)
C210 0.055(4) 0.052(4) 0.087(5) 0.028(4) 0.048(4) 0.016(3)
C211 0.053(4) 0.046(4) 0.048(3) 0.011(3) 0.024(3) 0.011(3)
C212 0.040(3) 0.028(3) 0.037(3) 0.003(2) 0.019(2) 0.009(2)
O1 0.045(2) 0.060(3) 0.044(2) -0.0062(19) 0.0105(19) -0.005(2)
O2 0.068(3) 0.055(3) 0.092(3) 0.012(3) 0.034(3) 0.005(2)
O3 0.072(3) 0.066(3) 0.056(3) 0.000(2) 0.010(2) -0.017(3)
O4 0.101(4) 0.117(5) 0.104(4) -0.027(4) 0.061(4) -0.028(4)
O5 0.111(4) 0.158(6) 0.061(3) -0.008(4) 0.029(3) 0.013(4)

loop_
_atom_type_symbol
_atom_type_description
_atom_type_scat_dispersion_real
_atom_type_scat_dispersion_imag
_atom_type_scat_source
C C 0.0030 0.0020 'International Tables Vol C Tables 4.2.6.8 and 6.1.1.4'
H H 0.0000 0.0000 'International Tables Vol C Tables 4.2.6.8 and 6.1.1.4'
Mn Mn 0.3370 0.7280 'International Tables Vol C Tables 4.2.6.8 and 6.1.1.4'
N N 0.0060 0.0030 'International Tables Vol C Tables 4.2.6.8 and 6.1.1.4'
Nb Nb -2.0730 0.6220 'International Tables Vol C Tables 4.2.6.8 and 6.1.1.4'
O O 0.0110 0.0060 'International Tables Vol C Tables 4.2.6.8 and 6.1.1.4'

loop_
_geom_angle_atom_site_label_1
_geom_angle_atom_site_label_2
_geom_angle_atom_site_label_3
_geom_angle
_geom_angle_site_symmetry_1
_geom_angle_site_symmetry_3
C4 Nb C5 144.8(2) . .
C4 Nb C7 141.57(18) . .
C5 Nb C7 72.19(18) . .
C4 Nb C2 82.93(18) . .
C5 Nb C2 100.24(19) . .
C7 Nb C2 78.44(17) . .
C4 Nb C1 70.81(19) . .
C5 Nb C1 144.17(19) . .
C7 Nb C1 72.11(18) . .
C2 Nb C1 75.53(19) . .
C4 Nb C8 103.79(19) . .
C5 Nb C8 93.0(2) . .
C7 Nb C8 76.08(18) . .
C2 Nb C8 146.04(18) . .
C1 Nb C8 75.5(2) . .
C4 Nb C6 79.1(2) . .
C5 Nb C6 77.7(2) . .
C7 Nb C6 133.2(2) . .
C2 Nb C6 142.7(2) . .
C1 Nb C6 127.0(2) . .
C8 Nb C6 70.6(2) . .
C4 Nb C3 72.55(18) . .
C5 Nb C3 75.41(19) . .
C7 Nb C3 130.10(17) . .
C2 Nb C3 71.15(18) . .
C1 Nb C3 132.66(19) . .
C8 Nb C3 142.78(18) . .
C6 Nb C3 72.40(19) . .
N7 Mn1 N4 99.40(18) 2_644 .
N7 Mn1 N101 91.99(15) 2_644 .
N4 Mn1 N101 94.26(16) . .
N7 Mn1 O12 92.43(16) 2_644 .
N4 Mn1 O12 162.84(18) . .
N101 Mn1 O12 97.73(14) . .
N7 Mn1 N107 163.67(15) 2_644 .
N4 Mn1 N107 88.28(17) . .
N101 Mn1 N107 72.97(15) . .
O12 Mn1 N107 83.56(15) . .
N7 Mn1 O11 92.81(15) 2_644 .
N4 Mn1 O11 86.57(16) . .
N101 Mn1 O11 174.93(14) . .
O12 Mn1 O11 80.44(13) . .
N107 Mn1 O11 102.08(14) . .
N8 Mn2 N2 97.20(17) 2_644 .
N8 Mn2 O21 93.21(18) 2_644 .
N2 Mn2 O21 86.09(17) . .
N8 Mn2 N201 97.16(17) 2_644 .
N2 Mn2 N201 96.28(16) . .
O21 Mn2 N201 168.97(16) . .
N8 Mn2 O22 86.06(17) 2_644 .
N2 Mn2 O22 170.77(16) . .
O21 Mn2 O22 85.10(15) . .
N201 Mn2 O22 91.86(15) . .
N8 Mn2 N207 164.40(17) 2_644 .
N2 Mn2 N207 95.70(16) . .
O21 Mn2 N207 96.38(17) . .
N201 Mn2 N207 72.69(15) . .
O22 Mn2 N207 82.55(15) . .
Mn1 O11 H11A 112.6 . .
Mn1 O11 H11B 89.2 . .
H11A O11 H11B 105.2 . .
Mn1 O12 H12A 122.8 . .
Mn1 O12 H12B 126.3 . .
H12A O12 H12B 105.1 . .
Mn2 O21 H21A 123(3) . .
Mn2 O22 H22A 119.2 . .
Mn2 O22 H22B 138.9 . .
H22A O22 H22B 100.7 . .
C2 N2 Mn2 172.2(4) . .
C4 N4 Mn1 151.5(5) . .
C7 N7 Mn1 174.2(4) . 2_654
C8 N8 Mn2 165.9(5) . 2_654
C102 N101 C106 118.5(4) . .
C102 N101 Mn1 124.2(3) . .
C106 N101 Mn1 117.2(3) . .
C108 N107 C112 118.6(4) . .
C108 N107 Mn1 125.0(3) . .
C112 N107 Mn1 116.2(3) . .
C202 N201 C206 119.2(4) . .
C202 N201 Mn2 123.1(3) . .
C206 N201 Mn2 117.6(3) . .
C208 N207 C212 118.7(4) . .
C208 N207 Mn2 125.0(4) . .
C212 N207 Mn2 116.2(3) . .
N1 C1 Nb 178.7(6) . .
N2 C2 Nb 176.5(4) . .
N3 C3 Nb 175.7(4) . .
N4 C4 Nb 173.6(5) . .
N5 C5 Nb 178.0(5) . .
N6 C6 Nb 176.2(6) . .
N7 C7 Nb 178.1(4) . .
N8 C8 Nb 177.9(5) . .
N101 C102 C103 123.1(5) . .
N101 C102 H102 118.4 . .
C103 C102 H102 118.4 . .
C104 C103 C102 118.1(5) . .
C104 C103 H103 121.0 . .
C102 C103 H103 121.0 . .
C105 C104 C103 119.1(5) . .
C105 C104 H104 120.5 . .
C103 C104 H104 120.5 . .
C104 C105 C106 120.8(5) . .
C104 C105 H105 119.6 . .
C106 C105 H105 119.6 . .
N101 C106 C105 120.3(5) . .
N101 C106 C112 115.9(4) . .
C105 C106 C112 123.6(5) . .
N107 C108 C109 123.5(5) . .
N107 C108 H108 118.2 . .
C109 C108 H108 118.2 . .
C110 C109 C108 118.2(6) . .
C110 C109 H109 120.9 . .
C108 C109 H109 120.9 . .
C111 C110 C109 119.7(5) . .
C111 C110 H110 120.2 . .
C109 C110 H110 120.2 . .
C110 C111 C112 119.6(5) . .
C110 C111 H111 120.2 . .
C112 C111 H111 120.2 . .
N107 C112 C111 120.3(5) . .
N107 C112 C106 116.4(4) . .
C111 C112 C106 123.2(5) . .
N201 C202 C203 122.2(5) . .
N201 C202 H202 118.9 . .
C203 C202 H202 118.9 . .
C204 C203 C202 118.3(6) . .
C204 C203 H203 120.8 . .
C202 C203 H203 120.8 . .
C203 C204 C205 119.5(6) . .
C203 C204 H204 120.3 . .
C205 C204 H204 120.3 . .
C206 C205 C204 119.9(5) . .
C206 C205 H205 120.0 . .
C204 C205 H205 120.0 . .
N201 C206 C205 120.8(5) . .
N201 C206 C212 115.4(4) . .
C205 C206 C212 123.7(5) . .
N207 C208 C209 123.6(6) . .
N207 C208 H208 118.2 . .
C209 C208 H208 118.2 . .
C208 C209 C210 117.8(6) . .
C208 C209 H209 121.1 . .
C210 C209 H209 121.1 . .
C211 C210 C209 120.5(5) . .
C211 C210 H210 119.8 . .
C209 C210 H210 119.8 . .
C210 C211 C212 118.6(5) . .
C210 C211 H211 120.7 . .
C212 C211 H211 120.7 . .
N207 C212 C211 120.8(5) . .
N207 C212 C206 117.3(4) . .
C211 C212 C206 121.8(5) . .

loop_
_geom_bond_atom_site_label_1
_geom_bond_atom_site_label_2
_geom_bond_distance
_geom_bond_site_symmetry_2
Nb C4 2.235(5) .
Nb C5 2.251(6) .
Nb C7 2.257(5) .
Nb C2 2.261(5) .
Nb C1 2.268(5) .
Nb C8 2.268(5) .
Nb C6 2.270(6) .
Nb C3 2.277(6) .
Mn1 N7 2.172(4) 2_644
Mn1 N4 2.173(5) .
Mn1 N101 2.230(4) .
Mn1 O12 2.242(4) .
Mn1 N107 2.255(4) .
Mn1 O11 2.272(3) .
Mn2 N8 2.179(4) 2_644
Mn2 N2 2.188(4) .
Mn2 O21 2.205(4) .
Mn2 N201 2.253(4) .
Mn2 O22 2.258(4) .
Mn2 N207 2.261(4) .
O11 H11A 0.9350 .
O11 H11B 0.9420 .
O12 H12A 0.9415 .
O12 H12B 0.9351 .
O21 H21A 0.926(19) .
O22 H22A 0.9431 .
O22 H22B 0.9527 .
N1 C1 1.126(6) .
N2 C2 1.139(6) .
N3 C3 1.137(6) .
N4 C4 1.137(6) .
N5 C5 1.150(7) .
N6 C6 1.145(7) .
N7 C7 1.143(6) .
N7 Mn1 2.172(4) 2_654
N8 C8 1.132(6) .
N8 Mn2 2.179(4) 2_654
N101 C102 1.339(6) .
N101 C106 1.351(6) .
N107 C108 1.328(7) .
N107 C112 1.346(6) .
N201 C202 1.335(6) .
N201 C206 1.347(6) .
N207 C208 1.334(6) .
N207 C212 1.349(6) .
C102 C103 1.376(7) .
C102 H102 0.9300 .
C103 C104 1.376(8) .
C103 H103 0.9300 .
C104 C105 1.360(8) .
C104 H104 0.9300 .
C105 C106 1.379(7) .
C105 H105 0.9300 .
C106 C112 1.478(7) .
C108 C109 1.375(8) .
C108 H108 0.9300 .
C109 C110 1.367(8) .
C109 H109 0.9300 .
C110 C111 1.363(8) .
C110 H110 0.9300 .
C111 C112 1.402(7) .
C111 H111 0.9300 .
C202 C203 1.391(8) .
C202 H202 0.9300 .
C203 C204 1.367(8) .
C203 H203 0.9300 .
C204 C205 1.375(8) .
C204 H204 0.9300 .
C205 C206 1.376(7) .
C205 H205 0.9300 .
C206 C212 1.477(7) .
C208 C209 1.368(8) .
C208 H208 0.9300 .
C209 C210 1.375(9) .
C209 H209 0.9300 .
C210 C211 1.369(8) .
C210 H210 0.9300 .
C211 C212 1.404(7) .
C211 H211 0.9300 .
